data_4085715
loop_
_publ_author_name
'Fleckhaus, Andr\'e'
'Mousa, Abdelrazek H.'
'Lawal, Nasir Sallau'
'Kazemifar, Nitsa Kiriakidou'
'Wendt, Ola F.'

_publ_section_title
;
 Aromatic PCN Palladium Pincer Complexes. Probing the Hemilability through
 Reactions with Nucleophiles
;
_journal_issue 9
_journal_name_full Organometallics
_journal_page_first 1627
_journal_paper_doi 10.1021/om501231k
_journal_volume 34
_journal_year 2015
_chemical_formula_moiety 'C18 H31 Cl N P Pd'
_chemical_formula_sum 'C18 H31 Cl N P Pd'
_chemical_formula_weight 434.26
_space_group_crystal_system monoclinic
_space_group_IT_number 14
_space_group_name_Hall '-P 2ybc'
_space_group_name_H-M_alt 'P 1 21/c 1'
_symmetry_cell_setting monoclinic
_symmetry_space_group_name_Hall '-P 2ybc'
_symmetry_space_group_name_H-M 'P 1 21/c 1'
_atom_sites_solution_hydrogens geom
_audit_creation_date 2014-02-23T12:24:38-00:00
_audit_creation_method 'WinGX routine CIF_UPDATE'
_cell_angle_alpha 90
_cell_angle_beta 95.715(3)
_cell_angle_gamma 90
_cell_formula_units_Z 4
_cell_length_a 14.0670(5)
_cell_length_b 11.8937(4)
_cell_length_c 11.8433(4)
_cell_measurement_reflns_used 12790
_cell_measurement_temperature 293(2)
_cell_measurement_theta_max 28.8956
_cell_measurement_theta_min 2.7398
_cell_volume 1971.64(12)
_computing_cell_refinement
;
        CrysAlisPro, Agilent Technologies,
        Version 1.171.35.19 (release 27-10-2011 CrysAlis171 .NET)
        (compiled Oct 27 2011,15:02:11)
;
_computing_data_collection
;
        CrysAlisPro, Agilent Technologies,
        Version 1.171.35.19 (release 27-10-2011 CrysAlis171 .NET)
        (compiled Oct 27 2011,15:02:11)
;
_computing_data_reduction
;
        CrysAlisPro, Agilent Technologies,
        Version 1.171.35.19 (release 27-10-2011 CrysAlis171 .NET)
        (compiled Oct 27 2011,15:02:11)
;
_computing_structure_refinement 'SHELXL-2013 (Sheldrick, 2013)'
_diffrn_ambient_temperature 293(2)
_diffrn_detector_area_resol_mean 16.1829
_diffrn_measured_fraction_theta_full 0.999
_diffrn_measured_fraction_theta_max 0.913
_diffrn_measurement_device_type 'Xcalibur, Sapphire3'
_diffrn_measurement_method '\w scans'
_diffrn_orient_matrix_UB_11 0.0182172
_diffrn_orient_matrix_UB_12 0.0384672
_diffrn_orient_matrix_UB_13 0.0425244
_diffrn_orient_matrix_UB_21 -0.0245403
_diffrn_orient_matrix_UB_22 -0.029144
_diffrn_orient_matrix_UB_23 0.0405597
_diffrn_orient_matrix_UB_31 0.0404271
_diffrn_orient_matrix_UB_32 -0.0350514
_diffrn_orient_matrix_UB_33 0.0129358
_diffrn_radiation_monochromator graphite
_diffrn_radiation_source 'Enhance (Mo) X-ray Source'
_diffrn_radiation_type MoK\a
_diffrn_radiation_wavelength 0.71073
_diffrn_reflns_av_R_equivalents 0.041
_diffrn_reflns_av_unetI/netI 0.0679
_diffrn_reflns_Laue_measured_fraction_full 0.999
_diffrn_reflns_Laue_measured_fraction_max 0.913
_diffrn_reflns_limit_h_max 19
_diffrn_reflns_limit_h_min -18
_diffrn_reflns_limit_k_max 15
_diffrn_reflns_limit_k_min -14
_diffrn_reflns_limit_l_max 15
_diffrn_reflns_limit_l_min -16
_diffrn_reflns_number 29659
_diffrn_reflns_point_group_measured_fraction_full 0.999
_diffrn_reflns_point_group_measured_fraction_max 0.913
_diffrn_reflns_theta_full 25.242
_diffrn_reflns_theta_max 28.961
_diffrn_reflns_theta_min 2.745
_exptl_absorpt_coefficient_mu 1.155
_exptl_absorpt_correction_T_max 1
_exptl_absorpt_correction_T_min 0.61338
_exptl_absorpt_correction_type multi-scan
_exptl_absorpt_process_details
;
        CrysAlisPro, Agilent Technologies,
        Version 1.171.35.19 (release 27-10-2011 CrysAlis171 .NET)
        (compiled Oct 27 2011,15:02:11)
        Empirical absorption correction using spherical harmonics,
 implemented in SCALE3 ABSPACK scaling algorithm.
;
_exptl_crystal_colour colorless
_exptl_crystal_density_diffrn 1.463
_exptl_crystal_description block
_exptl_crystal_F_000 896
_exptl_crystal_size_max 0.15
_exptl_crystal_size_mid 0.1
_exptl_crystal_size_min 0.07
_refine_diff_density_max 0.294
_refine_diff_density_min -0.483
_refine_diff_density_rms 0.072
_refine_ls_extinction_method none
_refine_ls_goodness_of_fit_ref 1.077
_refine_ls_hydrogen_treatment constr
_refine_ls_matrix_type full
_refine_ls_number_parameters 199
_refine_ls_number_reflns 4762
_refine_ls_number_restraints 0
_refine_ls_restrained_S_all 1.077
_refine_ls_R_factor_all 0.033
_refine_ls_R_factor_gt 0.025
_refine_ls_shift/su_max 0.002
_refine_ls_shift/su_mean 0
_refine_ls_structure_factor_coef Fsqd
_refine_ls_weighting_details
;
 w=1/[\s^2^(Fo^2^)+(0.0276P)^2^+0.4856P]
 where P=(Fo^2^+2Fc^2^)/3
;
_refine_ls_weighting_scheme calc
_refine_ls_wR_factor_gt 0.0558
_refine_ls_wR_factor_ref 0.0597
_reflns_number_gt 4109
_reflns_number_total 4762
_reflns_threshold_expression 'I > 2\s(I)'
_cod_data_source_file om501231k_si_002.cif
_cod_data_source_block compound4
_cod_depositor_comments 'Adding full bibliography for 4085715--4085720.cif.'
_cod_database_code 4085715
_shelx_space_group_comment
;
The symmetry employed for this shelxl refinement is uniquely defined
by the following loop, which should always be used as a source of
symmetry information in preference to the above space-group names.
They are only intended as comments.
;
_shelxl_version_number 2013-2

loop_
_space_group_symop_operation_xyz
'x, y, z'
'-x, y+1/2, -z+1/2'
'-x, -y, -z'
'x, -y-1/2, z-1/2'

loop_
_atom_site_label
_atom_site_type_symbol
_atom_site_fract_x
_atom_site_fract_y
_atom_site_fract_z
_atom_site_U_iso_or_equiv
_atom_site_adp_type
_atom_site_occupancy
_atom_site_calc_flag
C1 C 0.72888(13) 0.21429(16) 0.69966(16) 0.0289(4) Uani 1 d
C2 C 0.78938(14) 0.22587(17) 0.61283(16) 0.0308(4) Uani 1 d
C3 C 0.80658(15) 0.33303(18) 0.57009(19) 0.0395(5) Uani 1 d
H3 H 0.8469 0.3411 0.5129 0.047 Uiso 1 calc
C4 C 0.76397(18) 0.42727(18) 0.6124(2) 0.0458(6) Uani 1 d
H4 H 0.776 0.4981 0.5838 0.055 Uiso 1 calc
C5 C 0.70359(17) 0.41598(18) 0.6971(2) 0.0430(5) Uani 1 d
H5 H 0.6755 0.4794 0.7255 0.052 Uiso 1 calc
C6 C 0.68467(14) 0.31011(17) 0.74015(17) 0.0334(4) Uani 1 d
C7 C 0.82957(15) 0.11952(17) 0.56612(17) 0.0353(5) Uani 1 d
H8A H 0.8975 0.1281 0.5604 0.042 Uiso 1 calc
H8B H 0.7983 0.1038 0.4911 0.042 Uiso 1 calc
C8 C 0.61800(16) 0.29054(18) 0.83095(19) 0.0401(5) Uani 1 d
H7A H 0.6518 0.3041 0.9052 0.048 Uiso 1 calc
H7B H 0.5648 0.3426 0.8205 0.048 Uiso 1 calc
C9 C 0.92802(14) -0.02386(19) 0.74679(17) 0.0347(4) Uani 1 d
C10 C 0.76601(15) -0.11858(18) 0.56955(17) 0.0358(5) Uani 1 d
C11 C 0.50388(15) 0.1617(2) 0.7305(2) 0.0468(6) Uani 1 d
H11A H 0.4867 0.0839 0.7207 0.07 Uiso 1 calc
H11B H 0.5256 0.1901 0.6617 0.07 Uiso 1 calc
H11C H 0.4492 0.2039 0.7484 0.07 Uiso 1 calc
C12 C 0.54209(17) 0.1433(2) 0.9327(2) 0.0509(6) Uani 1 d
H12A H 0.4952 0.1981 0.9488 0.076 Uiso 1 calc
H12B H 0.5928 0.1422 0.9933 0.076 Uiso 1 calc
H12C H 0.5128 0.0703 0.9257 0.076 Uiso 1 calc
C13 C 0.96604(18) 0.0912(2) 0.7904(2) 0.0527(6) Uani 1 d
H13A H 0.9223 0.1235 0.8387 0.079 Uiso 1 calc
H13B H 0.9721 0.1403 0.7272 0.079 Uiso 1 calc
H13C H 1.0274 0.0816 0.8327 0.079 Uiso 1 calc
C14 C 0.91517(17) -0.0993(2) 0.8495(2) 0.0524(6) Uani 1 d
H14A H 0.8951 -0.1729 0.8236 0.079 Uiso 1 calc
H14B H 0.8676 -0.0673 0.8927 0.079 Uiso 1 calc
H14C H 0.9747 -0.1049 0.8963 0.079 Uiso 1 calc
C15 C 1.00134(16) -0.0770(2) 0.6745(2) 0.0481(6) Uani 1 d
H15A H 1.0628 -0.0793 0.7177 0.072 Uiso 1 calc
H15B H 1.0053 -0.0329 0.6073 0.072 Uiso 1 calc
H15C H 0.9816 -0.1521 0.6536 0.072 Uiso 1 calc
C16 C 0.82103(19) -0.1312(2) 0.4637(2) 0.0541(6) Uani 1 d
H16A H 0.8869 -0.1475 0.4871 0.081 Uiso 1 calc
H16B H 0.8167 -0.0624 0.4211 0.081 Uiso 1 calc
H16C H 0.7937 -0.1914 0.4173 0.081 Uiso 1 calc
C17 C 0.76885(19) -0.23066(19) 0.6347(2) 0.0515(6) Uani 1 d
H17A H 0.7348 -0.2869 0.5887 0.077 Uiso 1 calc
H17B H 0.7394 -0.2211 0.7038 0.077 Uiso 1 calc
H17C H 0.834 -0.2538 0.6521 0.077 Uiso 1 calc
C18 C 0.66095(17) -0.0920(2) 0.5282(2) 0.0506(6) Uani 1 d
H18A H 0.6354 -0.1508 0.4786 0.076 Uiso 1 calc
H18B H 0.6576 -0.0218 0.4881 0.076 Uiso 1 calc
H18C H 0.6244 -0.0869 0.5924 0.076 Uiso 1 calc
N1 N 0.58151(11) 0.17287(15) 0.82466(14) 0.0325(4) Uani 1 d
P1 P 0.80826(3) 0.00232(4) 0.66486(4) 0.02621(11) Uani 1 d
Pd1 Pd 0.69565(2) 0.06938(2) 0.76823(2) 0.02596(6) Uani 1 d
Cl1 Cl 0.64779(4) -0.09898(5) 0.86046(5) 0.04737(14) Uani 1 d

loop_
_atom_site_aniso_label
_atom_site_aniso_U_11
_atom_site_aniso_U_22
_atom_site_aniso_U_33
_atom_site_aniso_U_23
_atom_site_aniso_U_13
_atom_site_aniso_U_12
C1 0.0310(10) 0.0240(10) 0.0314(10) 0.0010(8) 0.0023(8) -0.0010(8)
C2 0.0317(10) 0.0285(10) 0.0322(10) 0.0035(8) 0.0024(8) -0.0014(8)
C3 0.0410(12) 0.0338(12) 0.0438(12) 0.0089(9) 0.0057(9) -0.0072(9)
C4 0.0516(14) 0.0252(11) 0.0592(15) 0.0098(10) -0.0013(11) -0.0060(9)
C5 0.0451(13) 0.0257(11) 0.0566(15) -0.0040(10) -0.0028(11) 0.0044(9)
C6 0.0336(11) 0.0275(11) 0.0382(11) -0.0033(8) -0.0014(8) 0.0017(8)
C7 0.0407(11) 0.0328(11) 0.0339(11) 0.0044(9) 0.0122(9) 0.0008(9)
C8 0.0421(12) 0.0355(12) 0.0435(12) -0.0089(10) 0.0074(9) 0.0079(9)
C9 0.0282(10) 0.0410(12) 0.0351(11) 0.0029(9) 0.0043(8) -0.0004(9)
C10 0.0397(11) 0.0300(11) 0.0375(11) -0.0077(9) 0.0035(9) -0.0016(9)
C11 0.0293(11) 0.0573(16) 0.0523(14) 0.0037(12) -0.0027(10) 0.0017(10)
C12 0.0496(14) 0.0604(16) 0.0462(13) 0.0095(12) 0.0233(11) 0.0154(12)
C13 0.0433(14) 0.0578(16) 0.0557(15) -0.0088(12) -0.0026(11) -0.0120(11)
C14 0.0411(13) 0.0699(18) 0.0457(14) 0.0207(12) 0.0012(10) 0.0023(12)
C15 0.0316(12) 0.0568(16) 0.0567(15) 0.0032(12) 0.0091(10) 0.0077(10)
C16 0.0632(16) 0.0539(16) 0.0470(14) -0.0204(12) 0.0147(12) -0.0035(12)
C17 0.0606(16) 0.0292(12) 0.0644(16) -0.0062(11) 0.0050(12) -0.0038(11)
C18 0.0440(14) 0.0548(16) 0.0503(14) -0.0094(12) -0.0081(11) -0.0052(11)
N1 0.0295(8) 0.0370(10) 0.0318(9) 0.0016(7) 0.0058(7) 0.0062(7)
P1 0.0278(2) 0.0229(2) 0.0286(2) -0.00055(19) 0.00627(19) 0.00086(18)
Pd1 0.02685(9) 0.02394(9) 0.02787(9) 0.00106(6) 0.00660(6) 0.00046(5)
Cl1 0.0574(4) 0.0345(3) 0.0533(3) 0.0078(2) 0.0207(3) -0.0067(2)

loop_
_atom_type_symbol
_atom_type_description
_atom_type_scat_dispersion_real
_atom_type_scat_dispersion_imag
_atom_type_scat_source
C C 0.0033 0.0016 'International Tables Vol C Tables 4.2.6.8 and 6.1.1.4'
H H 0 0 'International Tables Vol C Tables 4.2.6.8 and 6.1.1.4'
N N 0.0061 0.0033 'International Tables Vol C Tables 4.2.6.8 and 6.1.1.4'
P P 0.1023 0.0942 'International Tables Vol C Tables 4.2.6.8 and 6.1.1.4'
Pd Pd -0.9988 1.0072 'International Tables Vol C Tables 4.2.6.8 and 6.1.1.4'
Cl Cl 0.1484 0.1585 'International Tables Vol C Tables 4.2.6.8 and 6.1.1.4'

loop_
_geom_angle_atom_site_label_1
_geom_angle_atom_site_label_2
_geom_angle_atom_site_label_3
_geom_angle
C6 C1 C2 119.40(18)
C6 C1 Pd1 115.80(14)
C2 C1 Pd1 124.76(14)
C3 C2 C1 119.50(19)
C3 C2 C7 122.98(18)
C1 C2 C7 117.46(17)
C4 C3 C2 120.5(2)
C4 C3 H3 119.7
C2 C3 H3 119.7
C5 C4 C3 120.1(2)
C5 C4 H4 119.9
C3 C4 H4 119.9
C4 C5 C6 120.4(2)
C4 C5 H5 119.8
C6 C5 H5 119.8
C5 C6 C1 120.05(19)
C5 C6 C8 123.57(19)
C1 C6 C8 116.38(18)
C2 C7 P1 107.87(13)
C2 C7 H8A 110.1
P1 C7 H8A 110.1
C2 C7 H8B 110.1
P1 C7 H8B 110.1
H8A C7 H8B 108.4
N1 C8 C6 110.10(16)
N1 C8 H7A 109.6
C6 C8 H7A 109.6
N1 C8 H7B 109.6
C6 C8 H7B 109.6
H7A C8 H7B 108.2
C14 C9 C13 108.5(2)
C14 C9 C15 109.75(19)
C13 C9 C15 108.80(19)
C14 C9 P1 109.54(14)
C13 C9 P1 106.79(15)
C15 C9 P1 113.30(15)
C17 C10 C18 108.23(19)
C17 C10 C16 109.44(19)
C18 C10 C16 107.71(19)
C17 C10 P1 111.68(15)
C18 C10 P1 105.55(15)
C16 C10 P1 113.94(15)
N1 C11 H11A 109.5
N1 C11 H11B 109.5
H11A C11 H11B 109.5
N1 C11 H11C 109.5
H11A C11 H11C 109.5
H11B C11 H11C 109.5
N1 C12 H12A 109.5
N1 C12 H12B 109.5
H12A C12 H12B 109.5
N1 C12 H12C 109.5
H12A C12 H12C 109.5
H12B C12 H12C 109.5
C9 C13 H13A 109.5
C9 C13 H13B 109.5
H13A C13 H13B 109.5
C9 C13 H13C 109.5
H13A C13 H13C 109.5
H13B C13 H13C 109.5
C9 C14 H14A 109.5
C9 C14 H14B 109.5
H14A C14 H14B 109.5
C9 C14 H14C 109.5
H14A C14 H14C 109.5
H14B C14 H14C 109.5
C9 C15 H15A 109.5
C9 C15 H15B 109.5
H15A C15 H15B 109.5
C9 C15 H15C 109.5
H15A C15 H15C 109.5
H15B C15 H15C 109.5
C10 C16 H16A 109.5
C10 C16 H16B 109.5
H16A C16 H16B 109.5
C10 C16 H16C 109.5
H16A C16 H16C 109.5
H16B C16 H16C 109.5
C10 C17 H17A 109.5
C10 C17 H17B 109.5
H17A C17 H17B 109.5
C10 C17 H17C 109.5
H17A C17 H17C 109.5
H17B C17 H17C 109.5
C10 C18 H18A 109.5
C10 C18 H18B 109.5
H18A C18 H18B 109.5
C10 C18 H18C 109.5
H18A C18 H18C 109.5
H18B C18 H18C 109.5
C12 N1 C11 108.36(17)
C12 N1 C8 109.62(17)
C11 N1 C8 110.18(17)
C12 N1 Pd1 118.64(13)
C11 N1 Pd1 103.19(13)
C8 N1 Pd1 106.56(11)
C7 P1 C9 104.79(10)
C7 P1 C10 104.80(10)
C9 P1 C10 113.22(10)
C7 P1 Pd1 104.07(7)
C9 P1 Pd1 114.93(7)
C10 P1 Pd1 113.58(7)
C1 Pd1 N1 81.11(7)
C1 Pd1 P1 82.95(6)
N1 Pd1 P1 161.77(5)
C1 Pd1 Cl1 175.69(6)
N1 Pd1 Cl1 94.74(5)
P1 Pd1 Cl1 101.32(2)

loop_
_geom_bond_atom_site_label_1
_geom_bond_atom_site_label_2
_geom_bond_distance
C1 C6 1.405(3)
C1 C2 1.405(3)
C1 Pd1 1.9809(19)
C2 C3 1.401(3)
C2 C7 1.513(3)
C3 C4 1.388(3)
C3 H3 0.93
C4 C5 1.384(3)
C4 H4 0.93
C5 C6 1.394(3)
C5 H5 0.93
C6 C8 1.514(3)
C7 P1 1.863(2)
C7 H8A 0.97
C7 H8B 0.97
C8 N1 1.490(3)
C8 H7A 0.97
C8 H7B 0.97
C9 C14 1.536(3)
C9 C13 1.540(3)
C9 C15 1.540(3)
C9 P1 1.884(2)
C10 C17 1.539(3)
C10 C18 1.543(3)
C10 C16 1.544(3)
C10 P1 1.887(2)
C11 N1 1.487(3)
C11 H11A 0.96
C11 H11B 0.96
C11 H11C 0.96
C12 N1 1.486(3)
C12 H12A 0.96
C12 H12B 0.96
C12 H12C 0.96
C13 H13A 0.96
C13 H13B 0.96
C13 H13C 0.96
C14 H14A 0.96
C14 H14B 0.96
C14 H14C 0.96
C15 H15A 0.96
C15 H15B 0.96
C15 H15C 0.96
C16 H16A 0.96
C16 H16B 0.96
C16 H16C 0.96
C17 H17A 0.96
C17 H17B 0.96
C17 H17C 0.96
C18 H18A 0.96
C18 H18B 0.96
C18 H18C 0.96
N1 Pd1 2.1802(16)
P1 Pd1 2.2428(5)
Pd1 Cl1 2.4090(5)
